data_4064926
loop_
_publ_author_name
'Trifonov, Alexander A.'
'Shestakov, Boris G.'
'Lyssenko, Konstantin A.'
'Larionova, Joulia'
'Fukin, Georgy K.'
'Cherkasov, Anton V.'

_publ_section_title
;
 Sterically Governed Redox Reactions. One-Electron Oxidation of
 Ytterbocenes by Diazabutadienes: Formation of Radical-Anionic
 Diazabutadiene vs Covalently Bonded Imino--Amido Ligand
;
_journal_issue 18
_journal_name_full Organometallics
_journal_page_first 4882
_journal_paper_doi 10.1021/om200429h
_journal_volume 30
_journal_year 2011
_chemical_formula_moiety 'C36 H46 N2 Yb, 0.5 (C6 H12)'
_chemical_formula_sum 'C39 H52 N2 Yb'
_chemical_formula_weight 721.87
_chemical_name_systematic
; 
 ? 
;
_space_group_IT_number 2
_symmetry_cell_setting triclinic
_symmetry_space_group_name_Hall '-P 1'
_symmetry_space_group_name_H-M 'P -1'
_atom_sites_solution_hydrogens geom
_atom_sites_solution_primary direct
_atom_sites_solution_secondary difmap
_audit_creation_method SHELXL-97
_cell_angle_alpha 68.9076(17)
_cell_angle_beta 76.2655(17)
_cell_angle_gamma 69.3933(17)
_cell_formula_units_Z 2
_cell_length_a 10.0873(11)
_cell_length_b 12.3074(13)
_cell_length_c 15.8869(17)
_cell_measurement_reflns_used 655
_cell_measurement_temperature 100(2)
_cell_measurement_theta_max 27
_cell_measurement_theta_min 3
_cell_volume 1708.5(3)
_computing_cell_refinement 'Bruker SAINT'
_computing_data_collection 'Bruker APEX II'
_computing_data_reduction 'Bruker SAINT'
_computing_molecular_graphics 'Bruker SHELXTL'
_computing_publication_material 'Bruker SHELXTL'
_computing_structure_refinement 'SHELXL-97 (Sheldrick, 1997)'
_computing_structure_solution 'SHELXS-97 (Sheldrick, 1997)'
_diffrn_ambient_temperature 100(2)
_diffrn_measured_fraction_theta_full 0.994
_diffrn_measured_fraction_theta_max 0.994
_diffrn_measurement_device_type 'Bruker APEX II CCD area detector''
_diffrn_measurement_method 'omega scans'
_diffrn_radiation_monochromator graphite
_diffrn_radiation_source 'fine-focus sealed tube'
_diffrn_radiation_type MoK\a
_diffrn_radiation_wavelength 0.71073
_diffrn_reflns_av_R_equivalents 0.0211
_diffrn_reflns_av_sigmaI/netI 0.0285
_diffrn_reflns_limit_h_max 13
_diffrn_reflns_limit_h_min -13
_diffrn_reflns_limit_k_max 15
_diffrn_reflns_limit_k_min -15
_diffrn_reflns_limit_l_max 20
_diffrn_reflns_limit_l_min -20
_diffrn_reflns_number 17769
_diffrn_reflns_theta_full 27.50
_diffrn_reflns_theta_max 27.50
_diffrn_reflns_theta_min 2.17
_exptl_absorpt_coefficient_mu 2.765
_exptl_absorpt_correction_T_max 0.922
_exptl_absorpt_correction_T_min 0.390
_exptl_absorpt_correction_type multi-scan
_exptl_absorpt_process_details SADABS
_exptl_crystal_colour black
_exptl_crystal_density_diffrn 1.403
_exptl_crystal_density_method 'not measured'
_exptl_crystal_description plate
_exptl_crystal_F_000 740
_exptl_crystal_size_max 0.42
_exptl_crystal_size_mid 0.10
_exptl_crystal_size_min 0.03
_refine_diff_density_max 1.697
_refine_diff_density_min -1.776
_refine_diff_density_rms 0.114
_refine_ls_extinction_method none
_refine_ls_goodness_of_fit_ref 1.041
_refine_ls_hydrogen_treatment constr
_refine_ls_matrix_type full
_refine_ls_number_parameters 396
_refine_ls_number_reflns 7787
_refine_ls_number_restraints 0
_refine_ls_restrained_S_all 1.041
_refine_ls_R_factor_all 0.0340
_refine_ls_R_factor_gt 0.0326
_refine_ls_shift/su_max 0.010
_refine_ls_shift/su_mean 0.002
_refine_ls_structure_factor_coef Fsqd
_refine_ls_weighting_details 'calc w=1/[\s^2^(Fo^2^)+(0.0106P)^2^+12.6829P] where P=(Fo^2^+2Fc^2^)/3'
_refine_ls_weighting_scheme calc
_refine_ls_wR_factor_gt 0.0792
_refine_ls_wR_factor_ref 0.0799
_reflns_number_gt 7557
_reflns_number_total 7787
_reflns_threshold_expression I>2\s(I)
_cod_data_source_file om200429h_si_003.cif
_cod_data_source_block a
_cod_depositor_comments
;
The following automatic conversions were performed:

'_symmetry_cell_setting' value 'Triclinic' changed to 'triclinic'
according to /home/saulius/struct/CIF-dictionaries/cif_core.dic
dictionary named 'cif_core.dic' version 2.4.1 from 2010-06-29.

Automatic conversion script
Id: cif_fix_values 1715 2011-07-08 13:25:40Z adriana 

 Adding full bibliography for 4064925--4064928.cif.
;
_cod_database_code 4064926

loop_
_symmetry_equiv_pos_as_xyz
'x, y, z'
'-x, -y, -z'

loop_
_atom_site_label
_atom_site_type_symbol
_atom_site_fract_x
_atom_site_fract_y
_atom_site_fract_z
_atom_site_U_iso_or_equiv
_atom_site_adp_type
_atom_site_occupancy
_atom_site_symmetry_multiplicity
_atom_site_calc_flag
_atom_site_refinement_flags
_atom_site_disorder_assembly
_atom_site_disorder_group
Yb1 Yb 0.760401(17) 0.403959(17) 0.279407(11) 0.01253(5) Uani 1 1 d . . .
N1 N 0.5381(3) 0.5336(3) 0.2369(2) 0.0163(7) Uani 1 1 d . . .
N2 N 0.6340(3) 0.2958(3) 0.2524(2) 0.0161(7) Uani 1 1 d . . .
C1 C 0.4775(4) 0.4924(4) 0.1927(3) 0.0186(8) Uani 1 1 d . . .
C2 C 0.5287(4) 0.3669(4) 0.2000(3) 0.0178(8) Uani 1 1 d . . .
C3 C 0.4711(4) 0.6491(4) 0.2511(3) 0.0181(8) Uani 1 1 d . . .
C4 C 0.3331(4) 0.6801(4) 0.2990(3) 0.0198(8) Uani 1 1 d . . .
C5 C 0.2827(5) 0.7921(4) 0.3156(3) 0.0257(9) Uani 1 1 d . . .
H5A H 0.1899 0.8140 0.3476 0.031 Uiso 1 1 calc R . .
C6 C 0.3630(5) 0.8728(5) 0.2873(3) 0.0304(10) Uani 1 1 d . . .
H6A H 0.3252 0.9489 0.2994 0.037 Uiso 1 1 calc R . .
C7 C 0.4997(5) 0.8415(5) 0.2409(3) 0.0296(10) Uani 1 1 d . . .
H7A H 0.5563 0.8957 0.2211 0.035 Uiso 1 1 calc R . .
C8 C 0.5517(5) 0.7301(4) 0.2243(3) 0.0232(9) Uani 1 1 d . . .
H8A H 0.6455 0.7082 0.1935 0.028 Uiso 1 1 calc R . .
C9 C 0.6666(4) 0.1670(4) 0.2808(3) 0.0191(8) Uani 1 1 d . . .
C10 C 0.5653(5) 0.1042(4) 0.3310(3) 0.0260(10) Uani 1 1 d . . .
C11 C 0.6135(7) -0.0223(5) 0.3636(4) 0.0388(13) Uani 1 1 d . . .
H11A H 0.5470 -0.0653 0.3988 0.047 Uiso 1 1 calc R . .
C12 C 0.7547(7) -0.0878(5) 0.3469(4) 0.0475(16) Uani 1 1 d . . .
H12A H 0.7841 -0.1742 0.3702 0.057 Uiso 1 1 calc R . .
C13 C 0.8532(6) -0.0256(5) 0.2956(4) 0.0394(13) Uani 1 1 d . . .
H13A H 0.9501 -0.0695 0.2827 0.047 Uiso 1 1 calc R . .
C14 C 0.8093(5) 0.1006(5) 0.2635(3) 0.0272(10) Uani 1 1 d . . .
H14A H 0.8770 0.1428 0.2292 0.033 Uiso 1 1 calc R . .
C15 C 0.3611(5) 0.5756(5) 0.1336(3) 0.0250(9) Uani 1 1 d . . .
H15A H 0.2756 0.5478 0.1562 0.038 Uiso 1 1 calc R . .
H15B H 0.3942 0.5738 0.0708 0.038 Uiso 1 1 calc R . .
H15C H 0.3380 0.6590 0.1356 0.038 Uiso 1 1 calc R . .
C16 C 0.4696(5) 0.3183(5) 0.1471(3) 0.0245(9) Uani 1 1 d . . .
H16A H 0.3666 0.3326 0.1658 0.037 Uiso 1 1 calc R . .
H16B H 0.5167 0.2306 0.1590 0.037 Uiso 1 1 calc R . .
H16C H 0.4870 0.3600 0.0819 0.037 Uiso 1 1 calc R . .
C17 C 0.2402(5) 0.5965(5) 0.3350(3) 0.0267(10) Uani 1 1 d . . .
H17A H 0.1911 0.6010 0.3953 0.040 Uiso 1 1 calc R . .
H17B H 0.2996 0.5127 0.3395 0.040 Uiso 1 1 calc R . .
H17C H 0.1695 0.6213 0.2936 0.040 Uiso 1 1 calc R . .
C18 C 0.4086(5) 0.1671(5) 0.3520(3) 0.0301(11) Uani 1 1 d . . .
H18A H 0.3751 0.1284 0.4154 0.045 Uiso 1 1 calc R . .
H18B H 0.3542 0.1603 0.3115 0.045 Uiso 1 1 calc R . .
H18C H 0.3949 0.2533 0.3428 0.045 Uiso 1 1 calc R . .
C19 C 0.6483(4) 0.3332(4) 0.4486(2) 0.0139(7) Uani 1 1 d . . .
C20 C 0.7892(4) 0.2540(4) 0.4471(3) 0.0176(8) Uani 1 1 d . . .
C21 C 0.8839(4) 0.3241(4) 0.4295(3) 0.0202(8) Uani 1 1 d . . .
C22 C 0.8022(4) 0.4475(4) 0.4183(3) 0.0186(8) Uani 1 1 d . . .
C23 C 0.6563(4) 0.4523(4) 0.4299(3) 0.0145(7) Uani 1 1 d . . .
H23A H 0.5733 0.5238 0.4374 0.017 Uiso 1 1 calc R . .
C24 C 0.5136(4) 0.2963(4) 0.4765(3) 0.0205(8) Uani 1 1 d . . .
H24A H 0.4912 0.2738 0.5429 0.031 Uiso 1 1 calc R . .
H24B H 0.5268 0.2264 0.4562 0.031 Uiso 1 1 calc R . .
H24C H 0.4350 0.3646 0.4487 0.031 Uiso 1 1 calc R . .
C25 C 0.8297(5) 0.1176(4) 0.4721(3) 0.0282(10) Uani 1 1 d . . .
H25A H 0.8435 0.0817 0.5366 0.042 Uiso 1 1 calc R . .
H25B H 0.9186 0.0881 0.4348 0.042 Uiso 1 1 calc R . .
H25C H 0.7535 0.0939 0.4614 0.042 Uiso 1 1 calc R . .
C26 C 1.0423(5) 0.2706(5) 0.4362(3) 0.0330(12) Uani 1 1 d . . .
H26A H 1.0574 0.2282 0.5000 0.050 Uiso 1 1 calc R . .
H26B H 1.0877 0.3361 0.4119 0.050 Uiso 1 1 calc R . .
H26C H 1.0846 0.2128 0.4010 0.050 Uiso 1 1 calc R . .
C27 C 0.8560(5) 0.5516(5) 0.4071(3) 0.0279(10) Uani 1 1 d . . .
H27A H 0.8695 0.5498 0.4667 0.042 Uiso 1 1 calc R . .
H27B H 0.7864 0.6286 0.3798 0.042 Uiso 1 1 calc R . .
H27C H 0.9473 0.5442 0.3674 0.042 Uiso 1 1 calc R . .
C28 C 0.9237(4) 0.5404(4) 0.1650(3) 0.0188(8) Uani 1 1 d . . .
C29 C 0.8553(4) 0.5159(4) 0.1081(3) 0.0206(9) Uani 1 1 d . . .
C30 C 0.9081(4) 0.3889(4) 0.1184(3) 0.0205(9) Uani 1 1 d . . .
C31 C 1.0096(4) 0.3332(4) 0.1824(3) 0.0193(8) Uani 1 1 d . . .
C32 C 1.0158(4) 0.4280(4) 0.2112(3) 0.0182(8) Uani 1 1 d . . .
H32A H 1.0889 0.4195 0.2478 0.022 Uiso 1 1 calc R . .
C33 C 0.9195(5) 0.6640(4) 0.1648(3) 0.0238(9) Uani 1 1 d . . .
H33A H 1.0172 0.6668 0.1595 0.036 Uiso 1 1 calc R . .
H33B H 0.8656 0.6790 0.2216 0.036 Uiso 1 1 calc R . .
H33C H 0.8731 0.7267 0.1131 0.036 Uiso 1 1 calc R . .
C34 C 0.7603(5) 0.6059(5) 0.0382(3) 0.0252(9) Uani 1 1 d . . .
H34A H 0.8079 0.6022 -0.0226 0.038 Uiso 1 1 calc R . .
H34B H 0.7405 0.6882 0.0416 0.038 Uiso 1 1 calc R . .
H34D H 0.6703 0.5860 0.0499 0.038 Uiso 1 1 calc R . .
C35 C 0.8755(5) 0.3303(5) 0.0607(3) 0.0257(10) Uani 1 1 d . . .
H35A H 0.8971 0.3733 -0.0037 0.039 Uiso 1 1 calc R . .
H35D H 0.7742 0.3344 0.0741 0.039 Uiso 1 1 calc R . .
H35B H 0.9339 0.2449 0.0739 0.039 Uiso 1 1 calc R . .
C36 C 1.1075(4) 0.2049(4) 0.2057(3) 0.0240(9) Uani 1 1 d . . .
H36D H 1.2069 0.2065 0.1928 0.036 Uiso 1 1 calc R . .
H36A H 1.0934 0.1616 0.1690 0.036 Uiso 1 1 calc R . .
H36B H 1.0861 0.1629 0.2703 0.036 Uiso 1 1 calc R . .
C1S C 0.5819(14) 0.9870(13) -0.0064(9) 0.052(3) Uiso 0.50 1 d P . 1
C2S C 0.618(2) 1.0866(18) 0.0069(13) 0.073(5) Uiso 0.50 1 d P A 1
C3S C 0.931(4) 0.996(3) 0.014(3) 0.063(8) Uiso 0.25 1 d P . 1
C3S" C 0.845(3) 1.055(2) -0.0603(18) 0.107(7) Uiso 0.50 1 d P A 1
C3S' C 0.805(6) 1.068(5) 0.005(4) 0.113(17) Uiso 0.25 1 d P A 1
C4S' C 0.553(4) 1.086(3) 0.019(2) 0.062(8) Uiso 0.25 1 d P . 1
C10S C 0.971(4) 1.025(3) -0.034(2) 0.063(8) Uiso 0.25 1 d P . 1
C9S C 0.739(3) 1.066(2) 0.0264(16) 0.086(6) Uiso 0.50 1 d P A 1

loop_
_atom_site_aniso_label
_atom_site_aniso_U_11
_atom_site_aniso_U_22
_atom_site_aniso_U_33
_atom_site_aniso_U_23
_atom_site_aniso_U_13
_atom_site_aniso_U_12
Yb1 0.00817(8) 0.01785(9) 0.01135(8) -0.00508(6) 0.00110(5) -0.00440(6)
N1 0.0123(15) 0.0201(18) 0.0136(15) -0.0027(13) -0.0007(12) -0.0044(13)
N2 0.0134(15) 0.0203(18) 0.0154(15) -0.0062(13) 0.0007(12) -0.0066(13)
C1 0.0117(17) 0.028(2) 0.0136(18) -0.0034(16) 0.0020(14) -0.0080(16)
C2 0.0134(18) 0.027(2) 0.0127(17) -0.0047(16) 0.0017(14) -0.0087(16)
C3 0.0158(18) 0.022(2) 0.0130(17) -0.0020(15) -0.0028(14) -0.0044(16)
C4 0.0155(19) 0.023(2) 0.0153(18) -0.0013(16) -0.0044(15) -0.0022(16)
C5 0.020(2) 0.028(2) 0.023(2) -0.0098(19) -0.0061(17) 0.0036(18)
C6 0.035(3) 0.023(2) 0.028(2) -0.0091(19) -0.009(2) 0.001(2)
C7 0.035(3) 0.025(2) 0.027(2) -0.0059(19) -0.001(2) -0.011(2)
C8 0.021(2) 0.023(2) 0.025(2) -0.0074(18) -0.0002(17) -0.0072(18)
C9 0.019(2) 0.021(2) 0.0199(19) -0.0074(16) -0.0052(15) -0.0066(17)
C10 0.032(2) 0.029(2) 0.022(2) -0.0035(18) -0.0081(18) -0.017(2)
C11 0.057(4) 0.030(3) 0.039(3) 0.000(2) -0.022(3) -0.026(3)
C12 0.076(4) 0.014(2) 0.064(4) -0.008(2) -0.045(3) -0.007(3)
C13 0.040(3) 0.029(3) 0.056(3) -0.023(3) -0.025(3) 0.005(2)
C14 0.024(2) 0.028(2) 0.033(2) -0.015(2) -0.0082(19) -0.0030(19)
C15 0.019(2) 0.034(3) 0.018(2) -0.0004(18) -0.0063(16) -0.0088(19)
C16 0.023(2) 0.034(3) 0.021(2) -0.0083(19) -0.0040(17) -0.0119(19)
C17 0.017(2) 0.037(3) 0.022(2) -0.0077(19) 0.0047(16) -0.0104(19)
C18 0.027(2) 0.044(3) 0.024(2) -0.005(2) -0.0010(18) -0.023(2)
C19 0.0152(18) 0.0138(19) 0.0108(16) -0.0028(14) 0.0003(13) -0.0042(15)
C20 0.0187(19) 0.017(2) 0.0121(17) -0.0040(15) -0.0021(14) -0.0004(16)
C21 0.0137(18) 0.031(2) 0.0140(18) -0.0081(17) -0.0012(14) -0.0038(17)
C22 0.0169(19) 0.028(2) 0.0136(18) -0.0071(16) 0.0014(14) -0.0110(17)
C23 0.0127(17) 0.0154(19) 0.0131(17) -0.0053(14) 0.0020(13) -0.0030(15)
C24 0.021(2) 0.023(2) 0.0189(19) -0.0065(17) 0.0036(16) -0.0117(17)
C25 0.033(2) 0.020(2) 0.022(2) -0.0063(18) -0.0049(18) 0.0044(19)
C26 0.014(2) 0.054(3) 0.026(2) -0.014(2) -0.0055(17) 0.000(2)
C27 0.034(2) 0.040(3) 0.021(2) -0.014(2) 0.0043(18) -0.024(2)
C28 0.0132(18) 0.027(2) 0.0159(18) -0.0062(16) 0.0039(14) -0.0098(16)
C29 0.0140(18) 0.034(3) 0.0126(18) -0.0055(17) 0.0035(14) -0.0108(18)
C30 0.0128(18) 0.038(3) 0.0139(18) -0.0108(17) 0.0046(14) -0.0117(18)
C31 0.0099(17) 0.033(2) 0.0160(18) -0.0123(17) 0.0049(14) -0.0064(17)
C32 0.0107(17) 0.031(2) 0.0145(18) -0.0091(17) 0.0027(14) -0.0081(16)
C33 0.020(2) 0.028(2) 0.023(2) -0.0078(18) 0.0023(16) -0.0112(18)
C34 0.020(2) 0.036(3) 0.0166(19) -0.0037(18) -0.0009(16) -0.0101(19)
C35 0.021(2) 0.041(3) 0.020(2) -0.016(2) 0.0032(16) -0.012(2)
C36 0.0144(19) 0.028(2) 0.030(2) -0.0124(19) -0.0004(16) -0.0047(17)

loop_
_atom_type_symbol
_atom_type_description
_atom_type_scat_dispersion_real
_atom_type_scat_dispersion_imag
_atom_type_scat_source
C C 0.0033 0.0016 'International Tables Vol C Tables 4.2.6.8 and 6.1.1.4'
H H 0.0000 0.0000 'International Tables Vol C Tables 4.2.6.8 and 6.1.1.4'
N N 0.0061 0.0033 'International Tables Vol C Tables 4.2.6.8 and 6.1.1.4'
Yb Yb -0.3850 5.5486 'International Tables Vol C Tables 4.2.6.8 and 6.1.1.4'

loop_
_geom_angle_atom_site_label_1
_geom_angle_atom_site_label_2
_geom_angle_atom_site_label_3
_geom_angle
_geom_angle_site_symmetry_1
_geom_angle_site_symmetry_3
N2 Yb1 N1 69.94(12) . .
N2 Yb1 C23 110.65(12) . .
N1 Yb1 C23 82.76(12) . .
N2 Yb1 C22 137.57(12) . .
N1 Yb1 C22 107.92(13) . .
C23 Yb1 C22 31.93(12) . .
N2 Yb1 C19 85.14(12) . .
N1 Yb1 C19 91.04(12) . .
C23 Yb1 C19 31.72(12) . .
C22 Yb1 C19 52.46(12) . .
N2 Yb1 C32 130.96(12) . .
N1 Yb1 C32 129.41(13) . .
C23 Yb1 C32 115.91(12) . .
C22 Yb1 C32 84.55(12) . .
C19 Yb1 C32 130.30(12) . .
N2 Yb1 C20 91.79(12) . .
N1 Yb1 C20 121.76(12) . .
C23 Yb1 C20 51.91(12) . .
C22 Yb1 C20 51.95(13) . .
C19 Yb1 C20 31.11(12) . .
C32 Yb1 C20 104.75(13) . .
N2 Yb1 C31 100.14(12) . .
N1 Yb1 C31 131.96(12) . .
C23 Yb1 C31 140.71(12) . .
C22 Yb1 C31 109.32(12) . .
C19 Yb1 C31 136.07(13) . .
C32 Yb1 C31 31.24(13) . .
C20 Yb1 C31 104.97(13) . .
N2 Yb1 C21 121.98(13) . .
N1 Yb1 C21 134.59(12) . .
C23 Yb1 C21 51.82(12) . .
C22 Yb1 C21 31.26(14) . .
C19 Yb1 C21 51.52(12) . .
C32 Yb1 C21 78.86(12) . .
C20 Yb1 C21 31.00(13) . .
C31 Yb1 C21 91.39(12) . .
N2 Yb1 C30 83.47(12) . .
N1 Yb1 C30 101.33(12) . .
C23 Yb1 C30 165.79(12) . .
C22 Yb1 C30 135.69(12) . .
C19 Yb1 C30 159.14(14) . .
C32 Yb1 C30 51.15(12) . .
C20 Yb1 C30 131.98(13) . .
C31 Yb1 C30 31.23(12) . .
C21 Yb1 C30 122.61(12) . .
N2 Yb1 C28 130.84(12) . .
N1 Yb1 C28 98.60(12) . .
C23 Yb1 C28 115.09(13) . .
C22 Yb1 C28 91.58(12) . .
C19 Yb1 C28 143.91(12) . .
C32 Yb1 C28 30.96(13) . .
C20 Yb1 C28 130.67(13) . .
C31 Yb1 C28 51.58(14) . .
C21 Yb1 C28 100.43(13) . .
C30 Yb1 C28 51.03(13) . .
N2 Yb1 C29 100.44(12) . .
N1 Yb1 C29 83.25(12) . .
C23 Yb1 C29 138.78(13) . .
C22 Yb1 C29 121.72(13) . .
C19 Yb1 C29 170.04(13) . .
C32 Yb1 C29 50.98(12) . .
C20 Yb1 C29 154.84(13) . .
C31 Yb1 C29 51.45(13) . .
C21 Yb1 C29 129.03(13) . .
C30 Yb1 C29 30.82(14) . .
C28 Yb1 C29 30.75(12) . .
C1 N1 C3 120.7(3) . .
C1 N1 Yb1 114.2(3) . .
C3 N1 Yb1 125.1(3) . .
C2 N2 C9 120.7(3) . .
C2 N2 Yb1 113.8(3) . .
C9 N2 Yb1 125.3(3) . .
N1 C1 C2 118.0(4) . .
N1 C1 C15 122.4(4) . .
C2 C1 C15 119.6(4) . .
N1 C1 Yb1 42.8(2) . .
C2 C1 Yb1 76.9(2) . .
C15 C1 Yb1 158.7(3) . .
N2 C2 C1 117.9(4) . .
N2 C2 C16 122.5(4) . .
C1 C2 C16 119.6(4) . .
N2 C2 Yb1 42.9(2) . .
C1 C2 Yb1 77.0(2) . .
C16 C2 Yb1 157.6(3) . .
C8 C3 C4 119.0(4) . .
C8 C3 N1 117.6(4) . .
C4 C3 N1 123.1(4) . .
C5 C4 C3 118.2(4) . .
C5 C4 C17 118.7(4) . .
C3 C4 C17 123.2(4) . .
C6 C5 C4 122.3(4) . .
C6 C5 H5A 118.8 . .
C4 C5 H5A 118.8 . .
C5 C6 C7 119.4(5) . .
C5 C6 H6A 120.3 . .
C7 C6 H6A 120.3 . .
C8 C7 C6 118.9(5) . .
C8 C7 H7A 120.5 . .
C6 C7 H7A 120.5 . .
C7 C8 C3 122.1(4) . .
C7 C8 H8A 118.9 . .
C3 C8 H8A 118.9 . .
C14 C9 C10 119.5(4) . .
C14 C9 N2 117.0(4) . .
C10 C9 N2 123.3(4) . .
C11 C10 C9 117.9(5) . .
C11 C10 C18 118.4(4) . .
C9 C10 C18 123.6(4) . .
C12 C11 C10 122.5(5) . .
C12 C11 H11A 118.7 . .
C10 C11 H11A 118.7 . .
C11 C12 C13 119.2(5) . .
C11 C12 H12A 120.4 . .
C13 C12 H12A 120.4 . .
C14 C13 C12 119.7(5) . .
C14 C13 H13A 120.1 . .
C12 C13 H13A 120.1 . .
C13 C14 C9 121.0(5) . .
C13 C14 H14A 119.5 . .
C9 C14 H14A 119.5 . .
C1 C15 H15A 109.5 . .
C1 C15 H15B 109.5 . .
H15A C15 H15B 109.5 . .
C1 C15 H15C 109.5 . .
H15A C15 H15C 109.5 . .
H15B C15 H15C 109.5 . .
C2 C16 H16A 109.5 . .
C2 C16 H16B 109.5 . .
H16A C16 H16B 109.5 . .
C2 C16 H16C 109.5 . .
H16A C16 H16C 109.5 . .
H16B C16 H16C 109.5 . .
C4 C17 H17A 109.5 . .
C4 C17 H17B 109.5 . .
H17A C17 H17B 109.5 . .
C4 C17 H17C 109.5 . .
H17A C17 H17C 109.5 . .
H17B C17 H17C 109.5 . .
C10 C18 H18A 109.5 . .
C10 C18 H18B 109.5 . .
H18A C18 H18B 109.5 . .
C10 C18 H18C 109.5 . .
H18A C18 H18C 109.5 . .
H18B C18 H18C 109.5 . .
C20 C19 C23 107.8(3) . .
C20 C19 C24 126.3(4) . .
C23 C19 C24 125.6(4) . .
C20 C19 Yb1 76.0(2) . .
C23 C19 Yb1 72.2(2) . .
C24 C19 Yb1 123.4(3) . .
C19 C20 C21 108.0(4) . .
C19 C20 C25 125.6(4) . .
C21 C20 C25 126.0(4) . .
C19 C20 Yb1 72.9(2) . .
C21 C20 Yb1 74.7(2) . .
C25 C20 Yb1 124.4(3) . .
C20 C21 C22 108.5(3) . .
C20 C21 C26 124.3(4) . .
C22 C21 C26 126.5(4) . .
C20 C21 Yb1 74.3(2) . .
C22 C21 Yb1 72.3(2) . .
C26 C21 Yb1 126.4(3) . .
C21 C22 C23 106.9(4) . .
C21 C22 C27 127.1(4) . .
C23 C22 C27 125.6(4) . .
C21 C22 Yb1 76.4(2) . .
C23 C22 Yb1 72.3(2) . .
C27 C22 Yb1 121.9(3) . .
C19 C23 C22 108.8(4) . .
C19 C23 Yb1 76.1(2) . .
C22 C23 Yb1 75.7(2) . .
C19 C23 H23A 125.0 . .
C22 C23 H23A 125.0 . .
Yb1 C23 H23A 125.0 . .
C19 C24 H24A 109.5 . .
C19 C24 H24B 109.5 . .
H24A C24 H24B 109.5 . .
C19 C24 H24C 109.5 . .
H24A C24 H24C 109.5 . .
H24B C24 H24C 109.5 . .
C20 C25 H25A 109.5 . .
C20 C25 H25B 109.5 . .
H25A C25 H25B 109.5 . .
C20 C25 H25C 109.5 . .
H25A C25 H25C 109.5 . .
H25B C25 H25C 109.5 . .
C21 C26 H26A 109.5 . .
C21 C26 H26B 109.5 . .
H26A C26 H26B 109.5 . .
C21 C26 H26C 109.5 . .
H26A C26 H26C 109.5 . .
H26B C26 H26C 109.5 . .
C22 C27 H27A 109.5 . .
C22 C27 H27B 109.5 . .
H27A C27 H27B 109.5 . .
C22 C27 H27C 109.5 . .
H27A C27 H27C 109.5 . .
H27B C27 H27C 109.5 . .
C32 C28 C29 107.3(4) . .
C32 C28 C33 125.3(4) . .
C29 C28 C33 126.6(4) . .
C32 C28 Yb1 72.4(2) . .
C29 C28 Yb1 75.0(2) . .
C33 C28 Yb1 126.0(3) . .
C28 C29 C30 108.1(4) . .
C28 C29 C34 128.0(4) . .
C30 C29 C34 123.4(4) . .
C28 C29 Yb1 74.2(2) . .
C30 C29 Yb1 74.0(2) . .
C34 C29 Yb1 124.3(3) . .
C29 C30 C31 108.4(4) . .
C29 C30 C35 124.0(4) . .
C31 C30 C35 127.1(4) . .
C29 C30 Yb1 75.2(2) . .
C31 C30 Yb1 73.7(2) . .
C35 C30 Yb1 123.9(3) . .
C32 C31 C30 106.4(4) . .
C32 C31 C36 125.2(4) . .
C30 C31 C36 127.8(4) . .
C32 C31 Yb1 73.2(2) . .
C30 C31 Yb1 75.1(2) . .
C36 C31 Yb1 123.6(3) . .
C28 C32 C31 109.7(4) . .
C28 C32 Yb1 76.6(2) . .
C31 C32 Yb1 75.5(2) . .
C28 C32 H32A 124.6 . .
C31 C32 H32A 124.6 . .
Yb1 C32 H32A 124.6 . .
C28 C33 H33A 109.5 . .
C28 C33 H33B 109.5 . .
H33A C33 H33B 109.5 . .
C28 C33 H33C 109.5 . .
H33A C33 H33C 109.5 . .
H33B C33 H33C 109.5 . .
C29 C34 H34A 109.5 . .
C29 C34 H34B 109.5 . .
H34A C34 H34B 109.5 . .
C29 C34 H34D 109.5 . .
H34A C34 H34D 109.5 . .
H34B C34 H34D 109.5 . .
C30 C35 H35A 109.5 . .
C30 C35 H35D 109.5 . .
H35A C35 H35D 109.5 . .
C30 C35 H35B 109.5 . .
H35A C35 H35B 109.5 . .
H35D C35 H35B 109.5 . .
C31 C36 H36D 109.5 . .
C31 C36 H36A 109.5 . .
H36D C36 H36A 109.5 . .
C31 C36 H36B 109.5 . .
H36D C36 H36B 109.5 . .
H36A C36 H36B 109.5 . .
C4S' C1S C2S 25.4(15) . .
C4S' C1S C1S 85(2) . 2_675
C2S C1S C1S 110.1(16) . 2_675
C4S' C1S C4S' 128.1(15) . 2_675
C2S C1S C4S' 152.7(16) . 2_675
C1S C1S C4S' 43.0(13) 2_675 2_675
C4S' C2S C9S 151(5) . .
C4S' C2S C1S 64(4) . .
C9S C2S C1S 119(2) . .
C4S' C2S C3S' 165(5) . .
C9S C2S C3S' 14(2) . .
C1S C2S C3S' 118(2) . .
C10S C3S C10S 83(5) . 2_775
C10S C3S C3S' 99(6) . .
C10S C3S C3S' 149(5) 2_775 .
C10S C3S C3S" 64(4) . .
C10S C3S C3S" 147(5) 2_775 .
C3S' C3S C3S" 46(3) . .
C10S C3S C3S 48(4) . 2_775
C10S C3S C3S 35(3) 2_775 2_775
C3S' C3S C3S 137(5) . 2_775
C3S" C3S C3S 112(4) . 2_775
C10S C3S C9S 114(5) . .
C10S C3S C9S 150(4) 2_775 .
C3S' C3S C9S 15(3) . .
C3S" C3S C9S 55.2(18) . .
C3S C3S C9S 152(4) 2_775 .
C3S' C3S" C10S 84(4) . .
C3S' C3S" C3S 59(4) . .
C10S C3S" C3S 32.8(17) . .
C3S' C3S" C9S 21(3) . .
C10S C3S" C9S 104(3) . .
C3S C3S" C9S 75(2) . .
C9S C3S' C3S" 123(8) . .
C9S C3S' C3S 135(8) . .
C3S" C3S' C3S 76(4) . .
C9S C3S' C2S 27(5) . .
C3S" C3S' C2S 99(4) . .
C3S C3S' C2S 148(5) . .
C9S C3S' C10S 160(8) . .
C3S" C3S' C10S 54(3) . .
C3S C3S' C10S 29(2) . .
C2S C3S' C10S 151(4) . .
C2S C4S' C1S 91(4) . .
C2S C4S' C9S 19(3) . .
C1S C4S' C9S 95(2) . .
C2S C4S' C1S 141(5) . 2_675
C1S C4S' C1S 51.9(15) . 2_675
C9S C4S' C1S 146(2) . 2_675
C3S C10S C3S 97(5) . 2_775
C3S C10S C3S" 83(5) . .
C3S C10S C3S" 178(4) 2_775 .
C3S C10S C10S 57(4) . 2_775
C3S C10S C10S 40(3) 2_775 2_775
C3S" C10S C10S 140(5) . 2_775
C3S C10S C3S' 52(4) . .
C3S C10S C3S' 138(5) 2_775 .
C3S" C10S C3S' 42(2) . .
C10S C10S C3S' 103(5) 2_775 .
C3S' C9S C2S 139(7) . .
C3S' C9S C3S" 36(6) . .
C2S C9S C3S" 107(2) . .
C3S' C9S C4S' 149(7) . .
C2S C9S C4S' 9.8(17) . .
C3S" C9S C4S' 116(2) . .
C3S' C9S C3S 30(6) . .
C2S C9S C3S 151(2) . .
C3S" C9S C3S 50.3(17) . .
C4S' C9S C3S 156(2) . .

loop_
_geom_bond_atom_site_label_1
_geom_bond_atom_site_label_2
_geom_bond_distance
_geom_bond_site_symmetry_2
Yb1 N2 2.334(3) .
Yb1 N1 2.336(3) .
Yb1 C23 2.562(4) .
Yb1 C22 2.605(4) .
Yb1 C19 2.612(4) .
Yb1 C32 2.622(4) .
Yb1 C20 2.653(4) .
Yb1 C31 2.652(4) .
Yb1 C21 2.657(4) .
Yb1 C30 2.671(4) .
Yb1 C28 2.676(4) .
Yb1 C29 2.686(4) .
N1 C1 1.343(5) .
N1 C3 1.418(6) .
N2 C2 1.351(5) .
N2 C9 1.420(5) .
C1 C2 1.415(6) .
C1 C15 1.515(6) .
C2 C16 1.508(6) .
C3 C8 1.393(6) .
C3 C4 1.412(6) .
C4 C5 1.391(6) .
C4 C17 1.505(6) .
C5 C6 1.384(7) .
C5 H5A 0.9500 .
C6 C7 1.393(7) .
C6 H6A 0.9500 .
C7 C8 1.383(7) .
C7 H7A 0.9500 .
C8 H8A 0.9500 .
C9 C14 1.400(6) .
C9 C10 1.415(6) .
C10 C11 1.391(7) .
C10 C18 1.511(7) .
C11 C12 1.384(9) .
C11 H11A 0.9500 .
C12 C13 1.392(9) .
C12 H12A 0.9500 .
C13 C14 1.387(7) .
C13 H13A 0.9500 .
C14 H14A 0.9500 .
C15 H15A 0.9800 .
C15 H15B 0.9800 .
C15 H15C 0.9800 .
C16 H16A 0.9800 .
C16 H16B 0.9800 .
C16 H16C 0.9800 .
C17 H17A 0.9800 .
C17 H17B 0.9800 .
C17 H17C 0.9800 .
C18 H18A 0.9800 .
C18 H18B 0.9800 .
C18 H18C 0.9800 .
C19 C20 1.413(5) .
C19 C23 1.415(5) .
C19 C24 1.500(5) .
C20 C21 1.419(6) .
C20 C25 1.503(6) .
C21 C22 1.419(6) .
C21 C26 1.513(6) .
C22 C23 1.422(5) .
C22 C27 1.498(6) .
C23 H23A 1.0000 .
C24 H24A 0.9800 .
C24 H24B 0.9800 .
C24 H24C 0.9800 .
C25 H25A 0.9800 .
C25 H25B 0.9800 .
C25 H25C 0.9800 .
C26 H26A 0.9800 .
C26 H26B 0.9800 .
C26 H26C 0.9800 .
C27 H27A 0.9800 .
C27 H27B 0.9800 .
C27 H27C 0.9800 .
C28 C32 1.415(6) .
C28 C29 1.422(6) .
C28 C33 1.506(6) .
C29 C30 1.424(7) .
C29 C34 1.501(6) .
C30 C31 1.433(6) .
C30 C35 1.501(6) .
C31 C32 1.421(6) .
C31 C36 1.504(6) .
C32 H32A 1.0000 .
C33 H33A 0.9800 .
C33 H33B 0.9800 .
C33 H33C 0.9800 .
C34 H34A 0.9800 .
C34 H34B 0.9800 .
C34 H34D 0.9800 .
C35 H35A 0.9800 .
C35 H35D 0.9800 .
C35 H35B 0.9800 .
C36 H36D 0.9800 .
C36 H36A 0.9800 .
C36 H36B 0.9800 .
C1S C4S' 1.34(4) .
C1S C2S 1.49(2) .
C1S C1S 1.55(3) 2_675
C1S C4S' 1.96(4) 2_675
C2S C4S' 0.64(3) .
C2S C9S 1.25(3) .
C2S C3S' 1.81(6) .
C3S C10S 0.79(4) .
C3S C10S 1.03(4) 2_775
C3S C3S' 1.28(6) .
C3S C3S" 1.45(4) .
C3S C3S 1.37(7) 2_775
C3S C9S 1.82(4) .
C3S" C3S' 1.07(6) .
C3S" C10S 1.31(4) .
C3S" C9S 1.55(3) .
C3S' C9S 0.67(6) .
C3S' C10S 1.61(7) .
C4S' C9S 1.83(4) .
C4S' C1S 1.96(4) 2_675
C10S C3S 1.03(4) 2_775
C10S C10S 1.22(7) 2_775
